data_7048105
loop_
_publ_author_name
'Srinivasan, Anandi'
'Wang, Xiaoping'
'Cl\'erac, Rodolphe'
'Rouzi\`eres, Mathieu'
'Falvello, Larry R.'
'McGrady, John E.'
'Hillard, Elizabeth A.'

_publ_section_title
;
 Temperature dependence of the spin state and geometry in tricobalt
 paddlewheel complexes with halide axial ligands.
;
_journal_issue 46
_journal_name_full 'Dalton transactions (Cambridge, England : 2003)'
_journal_page_first 16798
_journal_page_last 16806
_journal_paper_doi 10.1039/c8dt03833c
_journal_volume 47
_journal_year 2018
_chemical_formula_moiety 'C40 H32 Co3 I2 N12, C2 H4 Cl2'
_chemical_formula_sum 'C42 H36 Cl2 Co3 I2 N12'
_chemical_formula_weight 1210.32
_chemical_melting_point ?
_space_group_crystal_system monoclinic
_space_group_IT_number 13
_space_group_name_Hall '-P 2yac'
_space_group_name_H-M_alt 'P 1 2/n 1'
_symmetry_space_group_name_Hall '-P 2yac'
_symmetry_space_group_name_H-M 'P 1 2/n 1'
_atom_sites_solution_hydrogens geom
_atom_sites_solution_primary direct
_audit_creation_method SHELXL-2016/6
_audit_update_record
;
2018-09-03 deposited with the CCDC.
2018-11-07 downloaded from the CCDC.
;
_cell_angle_alpha 90
_cell_angle_beta 94.467(2)
_cell_angle_gamma 90
_cell_formula_units_Z 2
_cell_length_a 13.0572(5)
_cell_length_b 11.4574(4)
_cell_length_c 14.2468(5)
_cell_measurement_reflns_used 9872
_cell_measurement_temperature 85(2)
_cell_measurement_theta_max 27.48
_cell_measurement_theta_min 2.37
_cell_volume 2124.87(13)
_computing_cell_refinement 'Bruker SAINT'
_computing_data_collection 'Bruker APEX2'
_computing_data_reduction 'Bruker SAINT'
_computing_molecular_graphics 'CrystalMaker (Palmer, 2014)'
_computing_publication_material 'SHELXL-2016/4 (Sheldrick, 2016)'
_computing_structure_refinement 'SHELXL-2016/6 (Sheldrick, 2016)'
_computing_structure_solution 'SHELXS2013 (Sheldrick, 2008)'
_diffrn_ambient_temperature 85(2)
_diffrn_measured_fraction_theta_full 1.000
_diffrn_measured_fraction_theta_max 0.999
_diffrn_measurement_device_type 'Bruker APEX-II CCD'
_diffrn_measurement_method '\f and \w scans'
_diffrn_radiation_type MoK\a
_diffrn_radiation_wavelength 0.71073
_diffrn_reflns_av_R_equivalents 0.0296
_diffrn_reflns_av_unetI/netI 0.0181
_diffrn_reflns_Laue_measured_fraction_full 1.000
_diffrn_reflns_Laue_measured_fraction_max 0.999
_diffrn_reflns_limit_h_max 16
_diffrn_reflns_limit_h_min -15
_diffrn_reflns_limit_k_max 14
_diffrn_reflns_limit_k_min -14
_diffrn_reflns_limit_l_max 18
_diffrn_reflns_limit_l_min -18
_diffrn_reflns_number 41086
_diffrn_reflns_point_group_measured_fraction_full 1.000
_diffrn_reflns_point_group_measured_fraction_max 0.999
_diffrn_reflns_theta_full 25.242
_diffrn_reflns_theta_max 27.510
_diffrn_reflns_theta_min 1.777
_exptl_absorpt_coefficient_mu 2.785
_exptl_absorpt_correction_T_max 0.7456
_exptl_absorpt_correction_T_min 0.6505
_exptl_absorpt_correction_type multi-scan
_exptl_absorpt_process_details 'SADABS (Bruker, 2003)'
_exptl_crystal_colour brown
_exptl_crystal_density_diffrn 1.892
_exptl_crystal_description needle
_exptl_crystal_F_000 1186
_exptl_crystal_recrystallization_method 'Re-crystallisation from solvent: dichloroethane'
_exptl_crystal_size_max 0.50
_exptl_crystal_size_mid 0.15
_exptl_crystal_size_min 0.13
_refine_diff_density_max 0.475
_refine_diff_density_min -0.644
_refine_diff_density_rms 0.083
_refine_ls_extinction_method none
_refine_ls_goodness_of_fit_ref 1.036
_refine_ls_hydrogen_treatment constr
_refine_ls_matrix_type full
_refine_ls_number_parameters 326
_refine_ls_number_reflns 4881
_refine_ls_number_restraints 62
_refine_ls_restrained_S_all 1.034
_refine_ls_R_factor_all 0.0260
_refine_ls_R_factor_gt 0.0211
_refine_ls_shift/su_max 0.004
_refine_ls_shift/su_mean 0.000
_refine_ls_structure_factor_coef Fsqd
_refine_ls_weighting_details 'w=1/[\s^2^(Fo^2^)+(0.0186P)^2^+3.9022P] where P=(Fo^2^+2Fc^2^)/3'
_refine_ls_weighting_scheme calc
_refine_ls_wR_factor_gt 0.0486
_refine_ls_wR_factor_ref 0.0506
_reflns_Friedel_coverage 0.000
_reflns_number_gt 4311
_reflns_number_total 4881
_reflns_threshold_expression 'I > 2\s(I)'
_cod_data_source_file c8dt03833c2.cif
_cod_data_source_block 4-CLCH22-85K
_cod_depositor_comments
;
The following automatic conversions were performed:

'_chemical_melting_point' value 'not measured' was changed to '?' -
the value is undefined or not given.

Automatic conversion script
Id: cif_fix_values 4973 2017-02-22 13:04:09Z antanas 

 Adding full bibliography for 7048090--7048108.cif.
;
_cod_database_code 7048105
_shelx_shelxl_version_number 2016/6
_shelx_space_group_comment
;
The symmetry employed for this shelxl refinement is uniquely defined
by the following loop, which should always be used as a source of
symmetry information in preference to the above space-group names.
They are only intended as comments.
;
_shelx_estimated_absorpt_t_min 0.337
_shelx_estimated_absorpt_t_max 0.713

loop_
_space_group_symop_operation_xyz
'x, y, z'
'-x+1/2, y, -z+1/2'
'-x, -y, -z'
'x-1/2, -y, z-1/2'

loop_
_atom_site_label
_atom_site_type_symbol
_atom_site_fract_x
_atom_site_fract_y
_atom_site_fract_z
_atom_site_U_iso_or_equiv
_atom_site_adp_type
_atom_site_occupancy
_atom_site_site_symmetry_order
_atom_site_calc_flag
_atom_site_refinement_flags_posn
_atom_site_refinement_flags_adp
_atom_site_refinement_flags_occupancy
_atom_site_disorder_assembly
_atom_site_disorder_group
C1 C 0.93287(16) 0.07455(19) 0.11751(15) 0.0104(4) Uani 1 1 d . . . . .
H1 H 1.002427 0.098815 0.117323 0.012 Uiso 1 1 calc R U . . .
C2 C 0.91000(17) -0.0406(2) 0.09749(16) 0.0134(4) Uani 1 1 d . . . . .
H2 H 0.961864 -0.093090 0.080745 0.016 Uiso 1 1 calc R U . . .
C3 C 0.80913(18) -0.0784(2) 0.10234(17) 0.0149(5) Uani 1 1 d . . . . .
H3 H 0.791237 -0.157675 0.090533 0.018 Uiso 1 1 calc R U . . .
C4 C 0.73558(17) 0.00155(19) 0.12463(16) 0.0118(4) Uani 1 1 d . . . . .
H4 H 0.666758 -0.023197 0.129502 0.014 Uiso 1 1 calc R U . . .
C5 C 0.76206(16) 0.11928(18) 0.14012(14) 0.0081(4) Uani 1 1 d . . . . .
C6 C 0.43378(16) 0.28012(19) 0.17910(15) 0.0107(4) Uani 1 1 d . . . . .
H6 H 0.394873 0.325463 0.219370 0.013 Uiso 1 1 calc R U . . .
C7 C 0.38499(17) 0.2374(2) 0.09729(16) 0.0147(5) Uani 1 1 d . . . . .
H7 H 0.314099 0.252061 0.081656 0.018 Uiso 1 1 calc R U . . .
C8 C 0.44264(18) 0.1720(2) 0.03791(16) 0.0157(5) Uani 1 1 d . . . . .
H8 H 0.410585 0.139321 -0.018225 0.019 Uiso 1 1 calc R U . . .
C9 C 0.54556(18) 0.1546(2) 0.06044(16) 0.0135(5) Uani 1 1 d . . . . .
H9 H 0.585169 0.111069 0.019566 0.016 Uiso 1 1 calc R U . . .
C10 C 0.59228(16) 0.20185(18) 0.14465(15) 0.0085(4) Uani 1 1 d . . . . .
C11 C 0.96877(16) 0.56443(19) 0.17532(15) 0.0102(4) Uani 1 1 d . . . . .
H11 H 0.996576 0.542867 0.118145 0.012 Uiso 1 1 calc R U . . .
C12 C 0.98483(18) 0.67681(19) 0.20813(16) 0.0134(4) Uani 1 1 d . . . . .
H12 H 1.024434 0.730344 0.175131 0.016 Uiso 1 1 calc R U . . .
C13 C 0.94205(18) 0.7102(2) 0.29025(16) 0.0147(5) Uani 1 1 d . . . . .
H13 H 0.953029 0.786667 0.314850 0.018 Uiso 1 1 calc R U . . .
C14 C 0.88351(17) 0.6312(2) 0.33562(16) 0.0124(4) Uani 1 1 d . . . . .
H14 H 0.852462 0.653587 0.391006 0.015 Uiso 1 1 calc R U . . .
C15 C 0.86974(15) 0.51710(18) 0.29970(14) 0.0079(4) Uani 1 1 d . . . . .
C16 C 0.83047(16) 0.34634(19) -0.02717(15) 0.0101(4) Uani 1 1 d . . . . .
H16 H 0.891354 0.303618 -0.035906 0.012 Uiso 1 1 calc R U . . .
C17 C 0.76831(17) 0.3773(2) -0.10558(15) 0.0132(5) Uani 1 1 d . . . . .
H17 H 0.786049 0.356516 -0.166794 0.016 Uiso 1 1 calc R U . . .
C18 C 0.67876(17) 0.4399(2) -0.09343(16) 0.0131(4) Uani 1 1 d . . . . .
H18 H 0.635049 0.463807 -0.146364 0.016 Uiso 1 1 calc R U . . .
C19 C 0.65465(16) 0.4665(2) -0.00359(15) 0.0113(4) Uani 1 1 d . . . . .
H19 H 0.594031 0.509441 0.005766 0.014 Uiso 1 1 calc R U . . .
C20 C 0.71962(16) 0.43028(18) 0.07457(15) 0.0079(4) Uani 1 1 d . . . . .
Co1 Co 0.89936(2) 0.31911(2) 0.17254(2) 0.00585(6) Uani 1 1 d . . . . .
Co2 Co 0.750000 0.32090(3) 0.250000 0.00637(8) Uani 1 2 d S T P . .
I1 I 1.08640(2) 0.32160(2) 0.07657(2) 0.01172(5) Uani 1 1 d . . . . .
N1 N 0.86178(13) 0.15521(15) 0.13747(12) 0.0079(3) Uani 1 1 d . . . . .
N2 N 0.53460(13) 0.26106(15) 0.20556(12) 0.0078(3) Uani 1 1 d . . . . .
N3 N 0.91539(13) 0.48339(15) 0.22050(12) 0.0074(3) Uani 1 1 d . . . . .
N4 N 0.80948(13) 0.37349(15) 0.06184(12) 0.0075(3) Uani 1 1 d . . . . .
N5 N 0.69539(13) 0.20224(15) 0.16827(12) 0.0081(3) Uani 1 1 d . . . . .
N6 N 0.69500(13) 0.43672(16) 0.16624(12) 0.0079(3) Uani 1 1 d . . . . .
Cl1 Cl 0.1325(8) -0.0738(13) 0.3155(11) 0.047(4) Uani 0.0985(16) 1 d D U P A -1
C21 C 0.2565(16) -0.008(2) 0.3350(14) 0.025(4) Uani 0.0985(16) 1 d D U P A -1
H21A H 0.252427 0.060209 0.377496 0.030 Uiso 0.0985(16) 1 calc R U P A -1
H21B H 0.305523 -0.064555 0.365611 0.030 Uiso 0.0985(16) 1 calc R U P A -1
C22 C 0.293(2) 0.0306(19) 0.2446(18) 0.019(6) Uiso 0.0985(16) 1 d D U P A -1
H22A H 0.356408 0.077956 0.257480 0.023 Uiso 0.0985(16) 1 calc R U P A -1
H22B H 0.240649 0.081268 0.211756 0.023 Uiso 0.0985(16) 1 calc R U P A -1
Cl2 Cl 0.3212(14) -0.0883(15) 0.1682(12) 0.076(6) Uani 0.0985(16) 1 d D U P A -1
Cl3 Cl 0.2870(13) -0.0787(11) 0.3630(10) 0.034(3) Uani 0.4015(16) 1 d D U P A -2
C23 C 0.291(2) 0.0384(11) 0.2805(13) 0.018(3) Uani 0.4015(16) 1 d D U P A -2
H23A H 0.296021 0.113500 0.314890 0.022 Uiso 0.4015(16) 1 calc R U P A -2
H23B H 0.352504 0.030200 0.244832 0.022 Uiso 0.4015(16) 1 calc R U P A -2
C24 C 0.197(2) 0.0395(13) 0.2135(15) 0.022(3) Uani 0.4015(16) 1 d D U P A -2
H24A H 0.195117 0.112973 0.176868 0.026 Uiso 0.4015(16) 1 calc R U P A -2
H24B H 0.135237 0.036637 0.249275 0.026 Uiso 0.4015(16) 1 calc R U P A -2
Cl4 Cl 0.1961(13) -0.0821(8) 0.1344(9) 0.0205(10) Uani 0.4015(16) 1 d D U P A -2

loop_
_atom_site_aniso_label
_atom_site_aniso_U_11
_atom_site_aniso_U_22
_atom_site_aniso_U_33
_atom_site_aniso_U_23
_atom_site_aniso_U_13
_atom_site_aniso_U_12
C1 0.0087(10) 0.0110(11) 0.0114(11) 0.0001(8) 0.0007(8) 0.0012(8)
C2 0.0129(11) 0.0107(11) 0.0169(12) -0.0015(9) 0.0031(9) 0.0033(9)
C3 0.0171(11) 0.0082(11) 0.0193(12) -0.0045(9) 0.0010(9) -0.0008(9)
C4 0.0095(10) 0.0111(11) 0.0148(11) -0.0027(8) -0.0004(8) -0.0027(8)
C5 0.0099(10) 0.0091(10) 0.0051(9) 0.0005(8) -0.0001(7) 0.0001(8)
C6 0.0077(10) 0.0110(10) 0.0135(11) 0.0016(8) 0.0012(8) 0.0021(8)
C7 0.0085(10) 0.0179(12) 0.0170(12) 0.0008(9) -0.0032(8) 0.0012(9)
C8 0.0153(11) 0.0181(12) 0.0127(11) -0.0046(9) -0.0052(9) -0.0020(9)
C9 0.0152(11) 0.0136(11) 0.0116(11) -0.0035(8) -0.0004(9) 0.0013(9)
C10 0.0083(10) 0.0070(10) 0.0099(10) 0.0014(8) -0.0004(8) -0.0001(8)
C11 0.0087(10) 0.0119(11) 0.0102(10) 0.0009(8) 0.0029(8) 0.0006(8)
C12 0.0165(11) 0.0098(11) 0.0149(11) 0.0030(9) 0.0069(9) -0.0024(9)
C13 0.0204(12) 0.0082(10) 0.0162(12) -0.0020(9) 0.0061(9) -0.0013(9)
C14 0.0152(11) 0.0112(11) 0.0114(11) -0.0022(8) 0.0051(8) -0.0006(9)
C15 0.0063(9) 0.0095(10) 0.0077(10) 0.0009(8) -0.0002(7) 0.0017(8)
C16 0.0084(10) 0.0127(11) 0.0097(10) -0.0007(8) 0.0035(8) -0.0002(8)
C17 0.0165(11) 0.0172(12) 0.0063(10) -0.0010(9) 0.0031(8) -0.0018(9)
C18 0.0137(11) 0.0153(11) 0.0098(11) 0.0015(9) -0.0029(8) -0.0002(9)
C19 0.0085(10) 0.0121(11) 0.0131(11) 0.0000(8) -0.0001(8) 0.0024(8)
C20 0.0086(10) 0.0064(10) 0.0090(10) -0.0006(8) 0.0019(8) -0.0015(8)
Co1 0.00558(13) 0.00580(14) 0.00623(14) -0.00022(10) 0.00090(10) 0.00022(10)
Co2 0.00549(18) 0.00707(19) 0.00670(19) 0.000 0.00142(14) 0.000
I1 0.01010(7) 0.01164(8) 0.01375(8) -0.00091(5) 0.00303(5) 0.00057(5)
N1 0.0086(8) 0.0078(9) 0.0074(8) -0.0003(7) 0.0007(7) 0.0007(7)
N2 0.0080(8) 0.0077(9) 0.0079(9) 0.0007(7) 0.0020(7) -0.0001(7)
N3 0.0066(8) 0.0070(8) 0.0085(9) -0.0002(7) 0.0009(6) 0.0004(7)
N4 0.0073(8) 0.0075(8) 0.0079(8) 0.0007(7) 0.0019(6) -0.0008(7)
N5 0.0074(8) 0.0087(9) 0.0082(8) -0.0005(7) 0.0010(6) -0.0003(7)
N6 0.0073(8) 0.0096(9) 0.0068(8) 0.0004(7) 0.0014(6) 0.0020(7)
Cl1 0.040(6) 0.058(9) 0.044(6) 0.000(5) 0.011(5) -0.027(6)
C21 0.027(8) 0.024(9) 0.023(9) -0.012(9) -0.007(9) 0.002(8)
Cl2 0.121(16) 0.051(7) 0.064(10) -0.017(7) 0.060(11) -0.021(10)
Cl3 0.030(7) 0.049(3) 0.0231(19) 0.0101(15) -0.008(2) 0.014(2)
C23 0.022(7) 0.010(5) 0.022(5) -0.011(3) -0.004(4) 0.003(4)
C24 0.017(5) 0.017(5) 0.029(6) -0.004(4) -0.016(4) 0.006(4)
Cl4 0.015(3) 0.025(2) 0.0204(19) -0.0071(13) -0.0051(16) -0.0060(17)

loop_
_atom_type_symbol
_atom_type_description
_atom_type_scat_dispersion_real
_atom_type_scat_dispersion_imag
_atom_type_scat_source
C C 0.0033 0.0016 'International Tables Vol C Tables 4.2.6.8 and 6.1.1.4'
H H 0.0000 0.0000 'International Tables Vol C Tables 4.2.6.8 and 6.1.1.4'
Cl Cl 0.1484 0.1585 'International Tables Vol C Tables 4.2.6.8 and 6.1.1.4'
Co Co 0.3494 0.9721 'International Tables Vol C Tables 4.2.6.8 and 6.1.1.4'
I I -0.4742 1.8119 'International Tables Vol C Tables 4.2.6.8 and 6.1.1.4'
N N 0.0061 0.0033 'International Tables Vol C Tables 4.2.6.8 and 6.1.1.4'

loop_
_geom_angle_atom_site_label_1
_geom_angle_atom_site_label_2
_geom_angle_atom_site_label_3
_geom_angle
_geom_angle_site_symmetry_1
_geom_angle_site_symmetry_3
N1 C1 C2 123.7(2) . .
N1 C1 H1 118.1 . .
C2 C1 H1 118.1 . .
C1 C2 C3 118.5(2) . .
C1 C2 H2 120.7 . .
C3 C2 H2 120.7 . .
C4 C3 C2 118.8(2) . .
C4 C3 H3 120.6 . .
C2 C3 H3 120.6 . .
C3 C4 C5 120.3(2) . .
C3 C4 H4 119.8 . .
C5 C4 H4 119.8 . .
N1 C5 N5 115.27(18) . .
N1 C5 C4 120.47(19) . .
N5 C5 C4 123.9(2) . .
N2 C6 C7 123.6(2) . .
N2 C6 H6 118.2 . .
C7 C6 H6 118.2 . .
C6 C7 C8 118.0(2) . .
C6 C7 H7 121.0 . .
C8 C7 H7 121.0 . .
C9 C8 C7 120.1(2) . .
C9 C8 H8 120.0 . .
C7 C8 H8 120.0 . .
C8 C9 C10 119.6(2) . .
C8 C9 H9 120.2 . .
C10 C9 H9 120.2 . .
N5 C10 N2 115.02(18) . .
N5 C10 C9 124.4(2) . .
N2 C10 C9 120.35(19) . .
N3 C11 C12 123.3(2) . .
N3 C11 H11 118.3 . .
C12 C11 H11 118.3 . .
C11 C12 C13 118.8(2) . .
C11 C12 H12 120.6 . .
C13 C12 H12 120.6 . .
C14 C13 C12 119.2(2) . .
C14 C13 H13 120.4 . .
C12 C13 H13 120.4 . .
C13 C14 C15 119.9(2) . .
C13 C14 H14 120.0 . .
C15 C14 H14 120.0 . .
N6 C15 N3 115.04(18) 2_655 .
N6 C15 C14 124.16(19) 2_655 .
N3 C15 C14 120.54(19) . .
N4 C16 C17 123.5(2) . .
N4 C16 H16 118.3 . .
C17 C16 H16 118.3 . .
C16 C17 C18 118.7(2) . .
C16 C17 H17 120.7 . .
C18 C17 H17 120.7 . .
C19 C18 C17 119.0(2) . .
C19 C18 H18 120.5 . .
C17 C18 H18 120.5 . .
C18 C19 C20 120.2(2) . .
C18 C19 H19 119.9 . .
C20 C19 H19 119.9 . .
N4 C20 N6 114.81(18) . .
N4 C20 C19 120.40(19) . .
N6 C20 C19 124.44(19) . .
N4 Co1 N2 169.54(7) . 2_655
N4 Co1 N1 88.73(7) . .
N2 Co1 N1 89.16(7) 2_655 .
N4 Co1 N3 90.90(7) . .
N2 Co1 N3 89.41(7) 2_655 .
N1 Co1 N3 170.03(7) . .
N4 Co1 Co2 84.74(5) . .
N2 Co1 Co2 84.88(5) 2_655 .
N1 Co1 Co2 85.86(5) . .
N3 Co1 Co2 84.19(5) . .
N4 Co1 I1 95.16(5) . .
N2 Co1 I1 95.24(5) 2_655 .
N1 Co1 I1 95.24(5) . .
N3 Co1 I1 94.72(5) . .
Co2 Co1 I1 178.902(16) . .
N6 Co2 N6 90.73(11) 2_655 .
N6 Co2 N5 90.54(8) 2_655 2_655
N6 Co2 N5 178.69(8) . 2_655
N6 Co2 N5 178.69(8) 2_655 .
N6 Co2 N5 90.54(8) . .
N5 Co2 N5 88.19(11) 2_655 .
N6 Co2 Co1 89.88(5) 2_655 2_655
N6 Co2 Co1 90.83(5) . 2_655
N5 Co2 Co1 89.51(5) 2_655 2_655
N5 Co2 Co1 89.77(5) . 2_655
N6 Co2 Co1 90.83(5) 2_655 .
N6 Co2 Co1 89.88(5) . .
N5 Co2 Co1 89.77(5) 2_655 .
N5 Co2 Co1 89.51(5) . .
Co1 Co2 Co1 178.99(2) 2_655 .
C1 N1 C5 117.97(18) . .
C1 N1 Co1 122.36(15) . .
C5 N1 Co1 119.49(14) . .
C6 N2 C10 118.15(18) . .
C6 N2 Co1 122.17(15) . 2_655
C10 N2 Co1 119.66(14) . 2_655
C11 N3 C15 118.08(18) . .
C11 N3 Co1 121.67(14) . .
C15 N3 Co1 120.22(14) . .
C16 N4 C20 118.18(18) . .
C16 N4 Co1 121.33(14) . .
C20 N4 Co1 120.22(14) . .
C10 N5 C5 124.32(18) . .
C10 N5 Co2 118.17(14) . .
C5 N5 Co2 117.44(14) . .
C15 N6 C20 124.95(18) 2_655 .
C15 N6 Co2 117.71(14) 2_655 .
C20 N6 Co2 117.27(14) . .
C22 C21 Cl1 110.1(14) . .
C22 C21 H21A 109.6 . .
Cl1 C21 H21A 109.6 . .
C22 C21 H21B 109.6 . .
Cl1 C21 H21B 109.6 . .
H21A C21 H21B 108.2 . .
C21 C22 Cl2 113.4(15) . .
C21 C22 H22A 108.9 . .
Cl2 C22 H22A 108.9 . .
C21 C22 H22B 108.9 . .
Cl2 C22 H22B 108.9 . .
H22A C22 H22B 107.7 . .
C24 C23 Cl3 111.3(9) . .
C24 C23 H23A 109.4 . .
Cl3 C23 H23A 109.4 . .
C24 C23 H23B 109.4 . .
Cl3 C23 H23B 109.4 . .
H23A C23 H23B 108.0 . .
C23 C24 Cl4 111.3(9) . .
C23 C24 H24A 109.4 . .
Cl4 C24 H24A 109.4 . .
C23 C24 H24B 109.4 . .
Cl4 C24 H24B 109.4 . .
H24A C24 H24B 108.0 . .

loop_
_geom_bond_atom_site_label_1
_geom_bond_atom_site_label_2
_geom_bond_distance
_geom_bond_site_symmetry_2
C1 N1 1.356(3) .
C1 C2 1.378(3) .
C1 H1 0.9500 .
C2 C3 1.393(3) .
C2 H2 0.9500 .
C3 C4 1.382(3) .
C3 H3 0.9500 .
C4 C5 1.406(3) .
C4 H4 0.9500 .
C5 N1 1.369(3) .
C5 N5 1.370(3) .
C6 N2 1.358(3) .
C6 C7 1.374(3) .
C6 H6 0.9500 .
C7 C8 1.394(3) .
C7 H7 0.9500 .
C8 C9 1.372(3) .
C8 H8 0.9500 .
C9 C10 1.411(3) .
C9 H9 0.9500 .
C10 N5 1.362(3) .
C10 N2 1.372(3) .
C11 N3 1.353(3) .
C11 C12 1.380(3) .
C11 H11 0.9500 .
C12 C13 1.389(3) .
C12 H12 0.9500 .
C13 C14 1.378(3) .
C13 H13 0.9500 .
C14 C15 1.411(3) .
C14 H14 0.9500 .
C15 N6 1.365(3) 2_655
C15 N3 1.372(3) .
C16 N4 1.354(3) .
C16 C17 1.375(3) .
C16 H16 0.9500 .
C17 C18 1.394(3) .
C17 H17 0.9500 .
C18 C19 1.376(3) .
C18 H18 0.9500 .
C19 C20 1.409(3) .
C19 H19 0.9500 .
C20 N4 1.366(3) .
C20 N6 1.371(3) .
Co1 N4 1.9910(17) .
Co1 N2 1.9922(17) 2_655
Co1 N1 1.9947(18) .
Co1 N3 2.0078(18) .
Co1 Co2 2.3146(3) .
Co1 I1 2.8904(3) .
Co2 N6 1.8888(18) 2_655
Co2 N6 1.8888(18) .
Co2 N5 1.8929(18) 2_655
Co2 N5 1.8929(18) .
Cl1 C21 1.790(17) .
C21 C22 1.477(17) .
C21 H21A 0.9900 .
C21 H21B 0.9900 .
C22 Cl2 1.799(18) .
C22 H22A 0.9900 .
C22 H22B 0.9900 .
Cl3 C23 1.787(9) .
C23 C24 1.491(8) .
C23 H23A 0.9900 .
C23 H23B 0.9900 .
C24 Cl4 1.791(9) .
C24 H24A 0.9900 .
C24 H24B 0.9900 .
